data_7111528
loop_
_publ_author_name
'Ding, Zhenhua'
'Yang, Jin'
'Wang, Ting'
'Shen, Zongxuan'
'Zhang, Yawen'

_publ_section_title
;
 Dynamic kinetic resolution of \b-keto sulfones via asymmetric transfer
 hydrogenation
;
_journal_coden_ASTM CHCOFS
_journal_issue 5
_journal_name_full
;
 Chemical Communications (Cambridge, United Kingdom)
;
_journal_page_first 571
_journal_page_last 573
_journal_paper_doi 10.1039/b818257d
_journal_year 2009
_chemical_absolute_configuration ad
_chemical_formula_sum 'C15 H16 O3 S'
_chemical_formula_weight 276.34
_space_group_IT_number 4
_symmetry_cell_setting monoclinic
_symmetry_Int_Tables_number 4
_symmetry_space_group_name_Hall 'P 2yb'
_symmetry_space_group_name_H-M 'P 1 21 1'
_atom_sites_solution_hydrogens geom
_atom_sites_solution_primary direct
_atom_sites_solution_secondary difmap
_audit_creation_method SHELXL-97
_cell_angle_alpha 90.00
_cell_angle_beta 100.702(4)
_cell_angle_gamma 90.00
_cell_formula_units_Z 4
_cell_length_a 10.4899(19)
_cell_length_b 11.433(2)
_cell_length_c 11.813(2)
_cell_measurement_reflns_used 4985
_cell_measurement_temperature 293(2)
_cell_measurement_theta_max 25.3
_cell_measurement_theta_min 3.4
_cell_volume 1392.1(4)
_computing_cell_refinement CrystalClear
_computing_data_collection CrystalClear
_computing_data_reduction CrystalStructure
_computing_structure_refinement 'SHELXL-97 (Sheldrick, 1997)'
_computing_structure_solution 'SHELXS-97 (Sheldrick, 1990)'
_diffrn_ambient_temperature 293(2)
_diffrn_detector_area_resol_mean 7.31
_diffrn_measured_fraction_theta_full 0.997
_diffrn_measured_fraction_theta_max 0.997
_diffrn_measurement_device_type 'Rigaku Mercury'
_diffrn_measurement_method \w
_diffrn_radiation_monochromator graphite
_diffrn_radiation_source 'fine-focus sealed tube'
_diffrn_radiation_type MoK\a
_diffrn_radiation_wavelength 0.71070
_diffrn_reflns_av_R_equivalents 0.0359
_diffrn_reflns_av_sigmaI/netI 0.0394
_diffrn_reflns_limit_h_max 11
_diffrn_reflns_limit_h_min -12
_diffrn_reflns_limit_k_max 12
_diffrn_reflns_limit_k_min -13
_diffrn_reflns_limit_l_max 14
_diffrn_reflns_limit_l_min -14
_diffrn_reflns_number 13600
_diffrn_reflns_theta_full 25.35
_diffrn_reflns_theta_max 25.35
_diffrn_reflns_theta_min 3.38
_exptl_absorpt_coefficient_mu 0.233
_exptl_absorpt_correction_T_max 0.937
_exptl_absorpt_correction_T_min 0.732
_exptl_absorpt_correction_type multi-scan
_exptl_absorpt_process_details 'Jacobson, R. (1998) Private communication'
_exptl_crystal_colour colorless
_exptl_crystal_density_diffrn 1.319
_exptl_crystal_density_method 'not measured'
_exptl_crystal_description block
_exptl_crystal_F_000 584
_exptl_crystal_size_max 0.57
_exptl_crystal_size_mid 0.52
_exptl_crystal_size_min 0.28
_refine_diff_density_max 0.144
_refine_diff_density_min -0.238
_refine_diff_density_rms 0.040
_refine_ls_abs_structure_details 'Flack H D (1983), Acta Cryst. A39, 876-881'
_refine_ls_abs_structure_Flack -0.09(8)
_refine_ls_extinction_method none
_refine_ls_goodness_of_fit_ref 1.085
_refine_ls_hydrogen_treatment constr
_refine_ls_matrix_type full
_refine_ls_number_parameters 348
_refine_ls_number_reflns 4605
_refine_ls_number_restraints 1
_refine_ls_restrained_S_all 1.085
_refine_ls_R_factor_all 0.0655
_refine_ls_R_factor_gt 0.0510
_refine_ls_shift/su_max 0.000
_refine_ls_shift/su_mean 0.000
_refine_ls_structure_factor_coef Fsqd
_refine_ls_weighting_details 'calc w=1/[\s^2^(Fo^2^)+(0.0432P)^2^+0.2275P] where P=(Fo^2^+2Fc^2^)/3'
_refine_ls_weighting_scheme calc
_refine_ls_wR_factor_gt 0.1009
_refine_ls_wR_factor_ref 0.1081
_reflns_number_gt 3853
_reflns_number_total 4605
_reflns_threshold_expression >2sigma(I)
_cod_duplicate_entry 7104166
_cod_data_source_file b818257dsup1.cif
_cod_data_source_block shelxl
_cod_original_cell_volume 1392.0(4)
_cod_original_sg_symbol_H-M 'P 21'
_cod_database_code 7111528

loop_
_symmetry_equiv_pos_as_xyz
'x, y, z'
'-x, y+1/2, -z'

loop_
_atom_site_label
_atom_site_type_symbol
_atom_site_fract_x
_atom_site_fract_y
_atom_site_fract_z
_atom_site_U_iso_or_equiv
_atom_site_adp_type
_atom_site_occupancy
_atom_site_symmetry_multiplicity
_atom_site_calc_flag
_atom_site_refinement_flags
S1 S 0.56153(8) 0.16372(8) 0.10842(7) 0.0574(3) Uani 1 1 d .
S2 S 0.08339(9) 0.59433(8) 0.10946(7) 0.0628(3) Uani 1 1 d .
O1 O 0.8684(2) 0.1385(3) 0.2058(2) 0.0792(9) Uani 1 1 d .
H1 H 0.8615 0.1432 0.1357 0.119 Uiso 1 1 calc R
O2 O 0.6134(2) 0.0691(3) 0.0490(2) 0.0740(8) Uani 1 1 d .
O3 O 0.5538(3) 0.2783(3) 0.0575(2) 0.0838(9) Uani 1 1 d .
O4 O 0.3693(3) 0.5040(2) 0.1824(2) 0.0721(7) Uani 1 1 d .
H4 H 0.3785 0.5075 0.1151 0.108 Uiso 1 1 calc R
O5 O 0.0659(3) 0.4727(3) 0.0843(3) 0.1018(11) Uani 1 1 d .
O6 O 0.1278(2) 0.6701(3) 0.0265(2) 0.0858(9) Uani 1 1 d .
C1 C 0.7916(3) 0.2254(3) 0.2446(3) 0.0577(9) Uani 1 1 d .
H1A H 0.7817 0.2908 0.1901 0.069 Uiso 1 1 calc R
C2 C 0.6561(3) 0.1769(3) 0.2515(3) 0.0517(8) Uani 1 1 d .
H2 H 0.6129 0.2345 0.2930 0.062 Uiso 1 1 calc R
C3 C 0.6612(4) 0.0628(4) 0.3166(3) 0.0733(11) Uani 1 1 d .
H3A H 0.7038 0.0047 0.2782 0.110 Uiso 1 1 calc R
H3B H 0.5746 0.0375 0.3194 0.110 Uiso 1 1 calc R
H3C H 0.7085 0.0738 0.3936 0.110 Uiso 1 1 calc R
C4 C 0.4057(3) 0.1205(3) 0.1286(3) 0.0522(9) Uani 1 1 d .
C5 C 0.3231(3) 0.2015(4) 0.1631(3) 0.0648(10) Uani 1 1 d .
H5 H 0.3487 0.2791 0.1750 0.078 Uiso 1 1 calc R
C6 C 0.2028(3) 0.1665(4) 0.1797(3) 0.0725(11) Uani 1 1 d .
H6 H 0.1467 0.2206 0.2031 0.087 Uiso 1 1 calc R
C7 C 0.1652(4) 0.0532(4) 0.1623(3) 0.0707(11) Uani 1 1 d .
H7 H 0.0842 0.0299 0.1755 0.085 Uiso 1 1 calc R
C8 C 0.2456(4) -0.0272(4) 0.1254(4) 0.0732(12) Uani 1 1 d .
H8 H 0.2181 -0.1040 0.1117 0.088 Uiso 1 1 calc R
C9 C 0.3679(3) 0.0058(3) 0.1083(3) 0.0623(10) Uani 1 1 d .
H9 H 0.4231 -0.0482 0.0837 0.075 Uiso 1 1 calc R
C10 C 0.8602(3) 0.2691(3) 0.3617(3) 0.0547(8) Uani 1 1 d .
C11 C 0.9720(4) 0.2183(4) 0.4182(4) 0.0819(13) Uani 1 1 d .
H11 H 1.0070 0.1552 0.3848 0.098 Uiso 1 1 calc R
C12 C 1.0339(5) 0.2598(5) 0.5244(4) 0.0979(15) Uani 1 1 d .
H12 H 1.1088 0.2227 0.5621 0.117 Uiso 1 1 calc R
C13 C 0.9884(5) 0.3519(5) 0.5739(4) 0.0970(15) Uani 1 1 d .
H13 H 1.0315 0.3795 0.6448 0.116 Uiso 1 1 calc R
C14 C 0.8764(5) 0.4054(5) 0.5182(5) 0.1134(19) Uani 1 1 d .
H14 H 0.8432 0.4696 0.5515 0.136 Uiso 1 1 calc R
C15 C 0.8133(4) 0.3634(4) 0.4121(4) 0.0907(14) Uani 1 1 d .
H15 H 0.7379 0.4001 0.3748 0.109 Uiso 1 1 calc R
C16 C 0.3340(3) 0.6154(3) 0.2184(3) 0.0583(9) Uani 1 1 d .
H16 H 0.3372 0.6715 0.1563 0.070 Uiso 1 1 calc R
C17 C 0.1957(3) 0.6135(3) 0.2432(3) 0.0556(9) Uani 1 1 d .
H17 H 0.1788 0.6903 0.2742 0.067 Uiso 1 1 calc R
C18 C 0.1733(4) 0.5217(4) 0.3309(3) 0.0813(12) Uani 1 1 d .
H18A H 0.1890 0.4453 0.3027 0.122 Uiso 1 1 calc R
H18B H 0.0854 0.5265 0.3427 0.122 Uiso 1 1 calc R
H18C H 0.2315 0.5355 0.4025 0.122 Uiso 1 1 calc R
C19 C -0.0645(3) 0.6512(3) 0.1335(3) 0.0510(8) Uani 1 1 d .
C20 C -0.0915(4) 0.7675(4) 0.1091(3) 0.0643(10) Uani 1 1 d .
H20 H -0.0315 0.8143 0.0815 0.077 Uiso 1 1 calc R
C21 C -0.2084(4) 0.8142(4) 0.1258(4) 0.0819(13) Uani 1 1 d .
H21 H -0.2268 0.8927 0.1100 0.098 Uiso 1 1 calc R
C22 C -0.2951(4) 0.7460(6) 0.1648(4) 0.0900(16) Uani 1 1 d .
H22 H -0.3730 0.7779 0.1769 0.108 Uiso 1 1 calc R
C23 C -0.2700(4) 0.6311(6) 0.1867(4) 0.1005(18) Uani 1 1 d .
H23 H -0.3319 0.5846 0.2121 0.121 Uiso 1 1 calc R
C24 C -0.1534(4) 0.5819(4) 0.1719(3) 0.0807(12) Uani 1 1 d .
H24 H -0.1362 0.5032 0.1878 0.097 Uiso 1 1 calc R
C25 C 0.4285(3) 0.6547(3) 0.3245(3) 0.0552(8) Uani 1 1 d .
C26 C 0.5069(4) 0.5771(4) 0.3933(4) 0.0818(12) Uani 1 1 d .
H26 H 0.5030 0.4980 0.3743 0.098 Uiso 1 1 calc R
C27 C 0.5919(4) 0.6144(6) 0.4908(4) 0.1007(16) Uani 1 1 d .
H27 H 0.6436 0.5604 0.5372 0.121 Uiso 1 1 calc R
C28 C 0.5997(5) 0.7291(6) 0.5183(4) 0.0976(15) Uani 1 1 d .
H28 H 0.6557 0.7538 0.5844 0.117 Uiso 1 1 calc R
C29 C 0.5268(6) 0.8077(5) 0.4505(4) 0.1089(17) Uani 1 1 d .
H29 H 0.5347 0.8869 0.4681 0.131 Uiso 1 1 calc R
C30 C 0.4395(5) 0.7701(4) 0.3541(4) 0.0883(13) Uani 1 1 d .
H30 H 0.3875 0.8248 0.3089 0.106 Uiso 1 1 calc R

loop_
_atom_site_aniso_label
_atom_site_aniso_U_11
_atom_site_aniso_U_22
_atom_site_aniso_U_33
_atom_site_aniso_U_23
_atom_site_aniso_U_13
_atom_site_aniso_U_12
S1 0.0528(5) 0.0745(7) 0.0442(5) 0.0063(5) 0.0072(3) -0.0098(5)
S2 0.0629(6) 0.0780(7) 0.0469(5) -0.0093(5) 0.0088(4) 0.0124(5)
O1 0.0564(15) 0.131(3) 0.0529(14) -0.0065(17) 0.0161(12) 0.0154(15)
O2 0.0662(16) 0.106(2) 0.0556(14) -0.0230(15) 0.0254(12) -0.0035(14)
O3 0.0809(18) 0.087(2) 0.0745(19) 0.0339(17) -0.0080(14) -0.0223(15)
O4 0.0859(18) 0.0739(18) 0.0603(16) -0.0091(14) 0.0234(14) 0.0149(14)
O5 0.106(2) 0.080(2) 0.108(2) -0.0426(19) -0.0114(18) 0.0191(17)
O6 0.0646(15) 0.152(3) 0.0447(13) 0.0136(18) 0.0197(11) 0.0169(18)
C1 0.0480(19) 0.077(2) 0.049(2) 0.0082(18) 0.0117(16) 0.0015(17)
C2 0.0511(18) 0.063(2) 0.0424(17) 0.0018(18) 0.0131(14) -0.0046(17)
C3 0.075(3) 0.089(3) 0.056(2) 0.017(2) 0.0131(18) -0.011(2)
C4 0.0467(18) 0.069(3) 0.0410(18) -0.0016(16) 0.0080(14) -0.0004(16)
C5 0.057(2) 0.071(3) 0.064(2) -0.012(2) 0.0062(18) 0.0010(18)
C6 0.049(2) 0.101(3) 0.068(2) -0.012(3) 0.0091(17) 0.017(2)
C7 0.043(2) 0.101(3) 0.066(2) 0.008(2) 0.0054(18) -0.004(2)
C8 0.057(2) 0.074(3) 0.082(3) 0.011(2) -0.003(2) -0.014(2)
C9 0.057(2) 0.061(2) 0.067(2) -0.003(2) 0.0060(17) -0.0002(18)
C10 0.050(2) 0.069(2) 0.0441(18) 0.0042(18) 0.0068(15) -0.0054(17)
C11 0.065(3) 0.115(3) 0.059(2) -0.004(2) -0.004(2) 0.015(2)
C12 0.081(3) 0.131(5) 0.069(3) -0.001(3) -0.017(2) 0.009(3)
C13 0.086(4) 0.131(5) 0.067(3) -0.008(3) -0.005(3) -0.030(3)
C14 0.090(4) 0.129(5) 0.113(4) -0.061(4) -0.004(3) 0.003(3)
C15 0.072(3) 0.092(3) 0.097(3) -0.019(3) -0.014(2) 0.006(2)
C16 0.063(2) 0.071(3) 0.0408(18) 0.0024(17) 0.0115(15) 0.0065(18)
C17 0.061(2) 0.065(2) 0.0411(18) -0.0005(17) 0.0099(15) 0.0082(17)
C18 0.076(3) 0.106(3) 0.064(2) 0.021(2) 0.018(2) 0.001(2)
C19 0.0502(18) 0.062(2) 0.0414(17) -0.0055(18) 0.0094(14) -0.0002(17)
C20 0.061(2) 0.068(3) 0.065(2) 0.000(2) 0.0118(18) 0.0034(19)
C21 0.073(3) 0.097(4) 0.073(3) -0.007(3) 0.009(2) 0.022(3)
C22 0.063(3) 0.141(5) 0.066(3) -0.007(3) 0.013(2) 0.026(3)
C23 0.051(3) 0.163(6) 0.093(3) 0.019(3) 0.026(2) -0.019(3)
C24 0.077(3) 0.087(3) 0.079(3) 0.011(3) 0.017(2) -0.019(3)
C25 0.0547(19) 0.065(2) 0.0490(18) 0.0053(19) 0.0172(15) 0.0040(18)
C26 0.070(3) 0.092(3) 0.077(3) 0.012(3) 0.000(2) 0.009(2)
C27 0.074(3) 0.129(5) 0.090(4) 0.026(3) -0.009(2) 0.008(3)
C28 0.093(4) 0.130(5) 0.065(3) 0.008(3) 0.000(3) -0.026(3)
C29 0.149(5) 0.097(4) 0.077(3) -0.012(3) 0.012(3) -0.027(4)
C30 0.121(4) 0.080(3) 0.058(2) -0.001(2) 0.001(2) 0.006(3)

loop_
_atom_type_symbol
_atom_type_description
_atom_type_scat_dispersion_real
_atom_type_scat_dispersion_imag
_atom_type_scat_source
C C 0.0033 0.0016 'International Tables Vol C Tables 4.2.6.8 and 6.1.1.4'
H H 0.0000 0.0000 'International Tables Vol C Tables 4.2.6.8 and 6.1.1.4'
O O 0.0106 0.0060 'International Tables Vol C Tables 4.2.6.8 and 6.1.1.4'
S S 0.1246 0.1234 'International Tables Vol C Tables 4.2.6.8 and 6.1.1.4'

loop_
_geom_angle_atom_site_label_1
_geom_angle_atom_site_label_2
_geom_angle_atom_site_label_3
_geom_angle
O3 S1 O2 118.32(18)
O3 S1 C4 109.22(17)
O2 S1 C4 107.30(16)
O3 S1 C2 107.16(17)
O2 S1 C2 109.05(16)
C4 S1 C2 105.02(15)
O5 S2 O6 119.2(2)
O5 S2 C19 108.17(19)
O6 S2 C19 107.02(17)
O5 S2 C17 109.83(18)
O6 S2 C17 106.31(17)
C19 S2 C17 105.51(15)
C1 O1 H1 109.5
C16 O4 H4 109.5
O1 C1 C10 109.0(3)
O1 C1 C2 110.6(3)
C10 C1 C2 110.8(3)
O1 C1 H1A 108.8
C10 C1 H1A 108.8
C2 C1 H1A 108.8
C3 C2 C1 113.0(3)
C3 C2 S1 111.5(2)
C1 C2 S1 109.5(2)
C3 C2 H2 107.5
C1 C2 H2 107.5
S1 C2 H2 107.5
C2 C3 H3A 109.5
C2 C3 H3B 109.5
H3A C3 H3B 109.5
C2 C3 H3C 109.5
H3A C3 H3C 109.5
H3B C3 H3C 109.5
C9 C4 C5 120.9(3)
C9 C4 S1 119.1(3)
C5 C4 S1 120.0(3)
C6 C5 C4 119.4(4)
C6 C5 H5 120.3
C4 C5 H5 120.3
C7 C6 C5 120.4(4)
C7 C6 H6 119.8
C5 C6 H6 119.8
C6 C7 C8 120.5(4)
C6 C7 H7 119.8
C8 C7 H7 119.8
C7 C8 C9 120.3(4)
C7 C8 H8 119.9
C9 C8 H8 119.9
C4 C9 C8 118.5(4)
C4 C9 H9 120.7
C8 C9 H9 120.7
C11 C10 C15 117.9(4)
C11 C10 C1 121.5(4)
C15 C10 C1 120.5(3)
C10 C11 C12 120.8(4)
C10 C11 H11 119.6
C12 C11 H11 119.6
C13 C12 C11 121.4(4)
C13 C12 H12 119.3
C11 C12 H12 119.3
C12 C13 C14 118.9(4)
C12 C13 H13 120.5
C14 C13 H13 120.5
C13 C14 C15 119.9(5)
C13 C14 H14 120.1
C15 C14 H14 120.1
C10 C15 C14 121.0(4)
C10 C15 H15 119.5
C14 C15 H15 119.5
O4 C16 C25 110.4(3)
O4 C16 C17 110.7(3)
C25 C16 C17 110.1(3)
O4 C16 H16 108.5
C25 C16 H16 108.5
C17 C16 H16 108.5
C18 C17 C16 114.2(3)
C18 C17 S2 110.8(3)
C16 C17 S2 108.8(2)
C18 C17 H17 107.6
C16 C17 H17 107.6
S2 C17 H17 107.6
C17 C18 H18A 109.5
C17 C18 H18B 109.5
H18A C18 H18B 109.5
C17 C18 H18C 109.5
H18A C18 H18C 109.5
H18B C18 H18C 109.5
C24 C19 C20 120.2(4)
C24 C19 S2 121.2(3)
C20 C19 S2 118.6(3)
C19 C20 C21 119.7(4)
C19 C20 H20 120.1
C21 C20 H20 120.1
C22 C21 C20 119.9(5)
C22 C21 H21 120.0
C20 C21 H21 120.0
C21 C22 C23 120.6(4)
C21 C22 H22 119.7
C23 C22 H22 119.7
C22 C23 C24 120.9(4)
C22 C23 H23 119.6
C24 C23 H23 119.6
C19 C24 C23 118.7(5)
C19 C24 H24 120.6
C23 C24 H24 120.6
C30 C25 C26 117.5(4)
C30 C25 C16 120.7(3)
C26 C25 C16 121.8(4)
C25 C26 C27 121.1(5)
C25 C26 H26 119.5
C27 C26 H26 119.5
C28 C27 C26 120.0(5)
C28 C27 H27 120.0
C26 C27 H27 120.0
C29 C28 C27 120.2(5)
C29 C28 H28 119.9
C27 C28 H28 119.9
C28 C29 C30 119.8(5)
C28 C29 H29 120.1
C30 C29 H29 120.1
C25 C30 C29 121.3(4)
C25 C30 H30 119.3
C29 C30 H30 119.3

loop_
_geom_bond_atom_site_label_1
_geom_bond_atom_site_label_2
_geom_bond_distance
S1 O3 1.438(3)
S1 O2 1.450(3)
S1 C4 1.766(3)
S1 C2 1.800(3)
S2 O5 1.427(3)
S2 O6 1.448(3)
S2 C19 1.753(3)
S2 C17 1.800(3)
O1 C1 1.409(4)
O1 H1 0.8200
O4 C16 1.413(4)
O4 H4 0.8200
C1 C10 1.520(4)
C1 C2 1.542(4)
C1 H1A 0.9800
C2 C3 1.510(5)
C2 H2 0.9800
C3 H3A 0.9600
C3 H3B 0.9600
C3 H3C 0.9600
C4 C9 1.378(5)
C4 C5 1.380(5)
C5 C6 1.372(5)
C5 H5 0.9300
C6 C7 1.358(6)
C6 H6 0.9300
C7 C8 1.372(6)
C7 H7 0.9300
C8 C9 1.387(5)
C8 H8 0.9300
C9 H9 0.9300
C10 C11 1.366(5)
C10 C15 1.367(5)
C11 C12 1.386(6)
C11 H11 0.9300
C12 C13 1.335(7)
C12 H12 0.9300
C13 C14 1.378(7)
C13 H13 0.9300
C14 C15 1.390(6)
C14 H14 0.9300
C15 H15 0.9300
C16 C25 1.514(4)
C16 C17 1.533(5)
C16 H16 0.9800
C17 C18 1.523(5)
C17 H17 0.9800
C18 H18A 0.9600
C18 H18B 0.9600
C18 H18C 0.9600
C19 C24 1.365(5)
C19 C20 1.378(5)
C20 C21 1.385(5)
C20 H20 0.9300
C21 C22 1.343(7)
C21 H21 0.9300
C22 C23 1.356(7)
C22 H22 0.9300
C23 C24 1.387(6)
C23 H23 0.9300
C24 H24 0.9300
C25 C30 1.365(6)
C25 C26 1.369(5)
C26 C27 1.386(6)
C26 H26 0.9300
C27 C28 1.350(7)
C27 H27 0.9300
C28 C29 1.344(7)
C28 H28 0.9300
C29 C30 1.390(6)
C29 H29 0.9300
C30 H30 0.9300

loop_
_geom_hbond_atom_site_label_D
_geom_hbond_atom_site_label_H
_geom_hbond_atom_site_label_A
_geom_hbond_distance_DH
_geom_hbond_distance_HA
_geom_hbond_distance_DA
_geom_hbond_angle_DHA
_geom_hbond_site_symmetry_A
O1 H1 O6 0.82 1.96 2.777(4) 170.2 2_645
O4 H4 O2 0.82 2.08 2.871(3) 162.5 2_655

loop_
_geom_torsion_atom_site_label_1
_geom_torsion_atom_site_label_2
_geom_torsion_atom_site_label_3
_geom_torsion_atom_site_label_4
_geom_torsion
O1 C1 C2 C3 50.3(4)
C10 C1 C2 C3 -70.7(4)
O1 C1 C2 S1 -74.7(3)
C10 C1 C2 S1 164.4(3)
O3 S1 C2 C3 175.4(3)
O2 S1 C2 C3 -55.5(3)
C4 S1 C2 C3 59.3(3)
O3 S1 C2 C1 -58.8(3)
O2 S1 C2 C1 70.4(3)
C4 S1 C2 C1 -174.9(3)
O3 S1 C4 C9 141.1(3)
O2 S1 C4 C9 11.7(3)
C2 S1 C4 C9 -104.3(3)
O3 S1 C4 C5 -38.2(3)
O2 S1 C4 C5 -167.6(3)
C2 S1 C4 C5 76.4(3)
C9 C4 C5 C6 1.4(5)
S1 C4 C5 C6 -179.3(3)
C4 C5 C6 C7 -0.1(6)
C5 C6 C7 C8 -1.5(6)
C6 C7 C8 C9 1.7(6)
C5 C4 C9 C8 -1.2(5)
S1 C4 C9 C8 179.5(3)
C7 C8 C9 C4 -0.4(6)
O1 C1 C10 C11 -5.7(5)
C2 C1 C10 C11 116.2(4)
O1 C1 C10 C15 172.2(3)
C2 C1 C10 C15 -65.8(5)
C15 C10 C11 C12 1.5(6)
C1 C10 C11 C12 179.5(4)
C10 C11 C12 C13 -1.5(8)
C11 C12 C13 C14 0.8(8)
C12 C13 C14 C15 -0.2(8)
C11 C10 C15 C14 -0.9(7)
C1 C10 C15 C14 -178.9(4)
C13 C14 C15 C10 0.2(8)
O4 C16 C17 C18 55.8(4)
C25 C16 C17 C18 -66.6(4)
O4 C16 C17 S2 -68.6(3)
C25 C16 C17 S2 169.0(3)
O5 S2 C17 C18 -39.3(3)
O6 S2 C17 C18 -169.5(3)
C19 S2 C17 C18 77.1(3)
O5 S2 C17 C16 87.1(3)
O6 S2 C17 C16 -43.1(3)
C19 S2 C17 C16 -156.5(3)
O5 S2 C19 C24 26.3(3)
O6 S2 C19 C24 155.9(3)
C17 S2 C19 C24 -91.2(3)
O5 S2 C19 C20 -151.5(3)
O6 S2 C19 C20 -22.0(3)
C17 S2 C19 C20 91.0(3)
C24 C19 C20 C21 1.2(6)
S2 C19 C20 C21 179.1(3)
C19 C20 C21 C22 -0.5(6)
C20 C21 C22 C23 -0.8(7)
C21 C22 C23 C24 1.4(8)
C20 C19 C24 C23 -0.6(6)
S2 C19 C24 C23 -178.5(3)
C22 C23 C24 C19 -0.7(7)
O4 C16 C25 C30 159.8(3)
C17 C16 C25 C30 -77.6(4)
O4 C16 C25 C26 -19.5(5)
C17 C16 C25 C26 103.1(4)
C30 C25 C26 C27 1.4(6)
C16 C25 C26 C27 -179.3(4)
C25 C26 C27 C28 -0.9(7)
C26 C27 C28 C29 -1.1(9)
C27 C28 C29 C30 2.4(9)
C26 C25 C30 C29 0.0(6)
C16 C25 C30 C29 -179.3(4)
C28 C29 C30 C25 -1.9(8)
